data_7206683
loop_
_publ_author_name
'Deng, Zhao-Peng'
'Qi, Hui-Ling'
'Huo, Li-Hua'
'Zhao, Hui'
'Gao, Shan'

_publ_section_title
;
 Inorganic anion induced supramolecular architectures and luminescent
 properties of flexible bis(pyridyl) based ionic salts
;
_journal_issue 22
_journal_name_full CrystEngComm
_journal_page_first 6632
_journal_paper_doi 10.1039/c1ce05628j
_journal_volume 13
_journal_year 2011
_chemical_formula_moiety 'C18 H20 N4, 2(Cl O4)'
_chemical_formula_sum 'C18 H20 Cl2 N4 O8'
_chemical_formula_weight 491.28
_chemical_name_systematic
;
?
;
_space_group_IT_number 14
_symmetry_cell_setting monoclinic
_symmetry_space_group_name_Hall '-P 2ybc'
_symmetry_space_group_name_H-M 'P 1 21/c 1'
_atom_sites_solution_hydrogens geom
_atom_sites_solution_primary direct
_atom_sites_solution_secondary difmap
_audit_creation_method SHELXL-97
_cell_angle_alpha 90.00
_cell_angle_beta 97.04(3)
_cell_angle_gamma 90.00
_cell_formula_units_Z 2
_cell_length_a 5.6350(11)
_cell_length_b 11.689(2)
_cell_length_c 15.962(3)
_cell_measurement_reflns_used 3617
_cell_measurement_temperature 295(2)
_cell_measurement_theta_max 25.00
_cell_measurement_theta_min 3.14
_cell_volume 1043.5(3)
_computing_cell_refinement RAPID-AUTO
_computing_data_collection 'RAPID-AUTO (Rigaku Corporation, 1998)'
_computing_data_reduction 'CrystalStructure (Rigaku/MSC and Rigaku Corporation, 2002)'
_computing_molecular_graphics SHELXL-97
_computing_publication_material SHELXL-97
_computing_structure_refinement 'SHELXL-97 (Sheldrick, 1997)'
_computing_structure_solution 'SHELXS-97 (Sheldrick, 1990)'
_diffrn_ambient_temperature 295(2)
_diffrn_detector_area_resol_mean 10.000
_diffrn_measured_fraction_theta_full 0.999
_diffrn_measured_fraction_theta_max 0.999
_diffrn_measurement_device_type 'Rigaku RAXIS-RAPID'
_diffrn_measurement_method \w
_diffrn_radiation_monochromator graphite
_diffrn_radiation_source 'fine-focus sealed tube'
_diffrn_radiation_type MoK\a
_diffrn_radiation_wavelength 0.71073
_diffrn_reflns_av_R_equivalents 0.0870
_diffrn_reflns_av_sigmaI/netI 0.0602
_diffrn_reflns_limit_h_max 6
_diffrn_reflns_limit_h_min -6
_diffrn_reflns_limit_k_max 13
_diffrn_reflns_limit_k_min -13
_diffrn_reflns_limit_l_max 18
_diffrn_reflns_limit_l_min -18
_diffrn_reflns_number 8027
_diffrn_reflns_theta_full 25.01
_diffrn_reflns_theta_max 25.01
_diffrn_reflns_theta_min 3.11
_diffrn_standards_decay_% 0
_diffrn_standards_interval_count 0
_diffrn_standards_interval_time 0
_diffrn_standards_number 0
_exptl_absorpt_coefficient_mu 0.367
_exptl_absorpt_correction_T_max 0.9269
_exptl_absorpt_correction_T_min 0.9043
_exptl_absorpt_correction_type multi-scan
_exptl_absorpt_process_details 'ABSCOR (Higashi, 1995)'
_exptl_crystal_colour colorless
_exptl_crystal_density_diffrn 1.564
_exptl_crystal_density_method 'not measured'
_exptl_crystal_description prism
_exptl_crystal_F_000 508
_exptl_crystal_size_max 0.28
_exptl_crystal_size_mid 0.25
_exptl_crystal_size_min 0.21
_refine_diff_density_max 0.852
_refine_diff_density_min -0.508
_refine_diff_density_rms 0.094
_refine_ls_extinction_method none
_refine_ls_goodness_of_fit_ref 1.081
_refine_ls_hydrogen_treatment constr
_refine_ls_matrix_type full
_refine_ls_number_parameters 145
_refine_ls_number_reflns 1842
_refine_ls_number_restraints 0
_refine_ls_restrained_S_all 1.081
_refine_ls_R_factor_all 0.1729
_refine_ls_R_factor_gt 0.0833
_refine_ls_shift/su_max 0.000
_refine_ls_shift/su_mean 0.000
_refine_ls_structure_factor_coef Fsqd
_refine_ls_weighting_details 'calc w=1/[\s^2^(Fo^2^)+(0.0554P)^2^+4.0359P] where P=(Fo^2^+2Fc^2^)/3'
_refine_ls_weighting_scheme calc
_refine_ls_wR_factor_gt 0.1671
_refine_ls_wR_factor_ref 0.2303
_reflns_number_gt 1075
_reflns_number_total 1842
_reflns_threshold_expression >2sigma(I)
_cod_data_source_file c1ce05628j.txt
_cod_data_source_block complex5
_cod_original_cell_volume 1043.5(4)
_cod_original_sg_symbol_H-M 'P 21/c'
_cod_database_code 7206683

loop_
_symmetry_equiv_pos_as_xyz
'x, y, z'
'-x, y+1/2, -z+1/2'
'-x, -y, -z'
'x, -y-1/2, z-1/2'

loop_
_atom_site_label
_atom_site_type_symbol
_atom_site_fract_x
_atom_site_fract_y
_atom_site_fract_z
_atom_site_U_iso_or_equiv
_atom_site_adp_type
_atom_site_occupancy
_atom_site_symmetry_multiplicity
_atom_site_calc_flag
_atom_site_refinement_flags
Cl1 Cl 0.9231(4) 0.65890(17) 0.33572(12) 0.0594(6) Uani 1 1 d .
O1 O 0.6887(13) 0.6767(7) 0.3041(6) 0.157(4) Uani 1 1 d .
O2 O 0.9245(16) 0.5932(7) 0.4117(4) 0.130(3) Uani 1 1 d .
O3 O 1.0472(12) 0.7633(5) 0.3572(4) 0.095(2) Uani 1 1 d .
O4 O 1.0453(13) 0.5922(6) 0.2809(4) 0.109(2) Uani 1 1 d .
N1 N 0.4039(11) 0.4225(5) 0.3438(3) 0.0504(15) Uani 1 1 d .
H1N H 0.3031 0.4682 0.3163 0.060 Uiso 1 1 calc R
N2 N 0.5844(11) 0.4018(5) 0.2226(3) 0.0508(16) Uani 1 1 d .
H2N H 0.6976 0.3734 0.1975 0.061 Uiso 1 1 calc R
C1 C 0.3826(15) 0.3988(7) 0.4273(5) 0.061(2) Uani 1 1 d .
H1 H 0.2609 0.4325 0.4532 0.073 Uiso 1 1 calc R
C2 C 0.5361(15) 0.3278(7) 0.4708(5) 0.063(2) Uani 1 1 d .
H2 H 0.5211 0.3111 0.5269 0.076 Uiso 1 1 calc R
C3 C 0.7193(16) 0.2789(7) 0.4317(5) 0.068(2) Uani 1 1 d .
H3 H 0.8282 0.2303 0.4624 0.082 Uiso 1 1 calc R
C4 C 0.7415(15) 0.3012(6) 0.3487(5) 0.063(2) Uani 1 1 d .
H4 H 0.8625 0.2675 0.3225 0.076 Uiso 1 1 calc R
C5 C 0.5784(13) 0.3758(6) 0.3044(4) 0.0482(18) Uani 1 1 d .
C6 C 0.4122(14) 0.4744(6) 0.1748(4) 0.0534(19) Uani 1 1 d .
H6A H 0.4168 0.5496 0.2006 0.064 Uiso 1 1 calc R
H6B H 0.2534 0.4431 0.1763 0.064 Uiso 1 1 calc R
C7 C 0.4592(13) 0.4859(6) 0.0840(4) 0.0500(18) Uani 1 1 d .
C8 C 0.2990(14) 0.4456(7) 0.0191(4) 0.059(2) Uani 1 1 d .
H8 H 0.1622 0.4078 0.0314 0.071 Uiso 1 1 calc R
C9 C 0.3368(14) 0.4602(7) -0.0644(4) 0.058(2) Uani 1 1 d .
H9 H 0.2241 0.4335 -0.1074 0.070 Uiso 1 1 calc R

loop_
_atom_site_aniso_label
_atom_site_aniso_U_11
_atom_site_aniso_U_22
_atom_site_aniso_U_33
_atom_site_aniso_U_23
_atom_site_aniso_U_13
_atom_site_aniso_U_12
Cl1 0.0563(12) 0.0620(12) 0.0621(12) -0.0039(11) 0.0161(9) 0.0053(11)
O1 0.085(5) 0.118(6) 0.249(10) -0.056(7) -0.054(6) 0.038(5)
O2 0.181(8) 0.126(6) 0.092(5) 0.023(5) 0.052(5) -0.017(6)
O3 0.111(5) 0.083(4) 0.095(5) -0.015(4) 0.027(4) -0.034(4)
O4 0.121(6) 0.103(5) 0.113(5) -0.019(4) 0.055(5) 0.030(4)
N1 0.056(4) 0.052(4) 0.044(3) 0.006(3) 0.008(3) 0.005(3)
N2 0.058(4) 0.054(4) 0.043(3) 0.000(3) 0.014(3) 0.000(3)
C1 0.071(6) 0.062(5) 0.053(5) 0.002(4) 0.021(4) 0.002(5)
C2 0.085(6) 0.061(5) 0.045(4) 0.004(4) 0.011(4) 0.009(5)
C3 0.084(6) 0.060(5) 0.060(5) 0.011(4) 0.002(5) 0.008(5)
C4 0.070(6) 0.061(5) 0.059(5) 0.003(4) 0.005(4) 0.010(4)
C5 0.054(4) 0.051(4) 0.040(4) -0.002(3) 0.008(3) 0.001(4)
C6 0.067(5) 0.058(5) 0.035(4) 0.003(3) 0.008(4) 0.006(4)
C7 0.056(5) 0.047(4) 0.048(4) 0.003(3) 0.011(4) 0.003(4)
C8 0.051(5) 0.074(5) 0.055(5) 0.005(4) 0.013(4) -0.006(4)
C9 0.057(5) 0.080(6) 0.036(4) -0.007(4) -0.001(4) -0.014(4)

loop_
_atom_type_symbol
_atom_type_description
_atom_type_scat_dispersion_real
_atom_type_scat_dispersion_imag
_atom_type_scat_source
C C 0.0033 0.0016 'International Tables Vol C Tables 4.2.6.8 and 6.1.1.4'
H H 0.0000 0.0000 'International Tables Vol C Tables 4.2.6.8 and 6.1.1.4'
N N 0.0061 0.0033 'International Tables Vol C Tables 4.2.6.8 and 6.1.1.4'
O O 0.0106 0.0060 'International Tables Vol C Tables 4.2.6.8 and 6.1.1.4'
Cl Cl 0.1484 0.1585 'International Tables Vol C Tables 4.2.6.8 and 6.1.1.4'

loop_
_geom_angle_atom_site_label_1
_geom_angle_atom_site_label_2
_geom_angle_atom_site_label_3
_geom_angle
_geom_angle_site_symmetry_1
_geom_angle_site_symmetry_3
O1 Cl1 O4 112.1(5) . .
O1 Cl1 O3 112.3(5) . .
O4 Cl1 O3 111.0(4) . .
O1 Cl1 O2 107.3(6) . .
O4 Cl1 O2 106.0(5) . .
O3 Cl1 O2 107.6(4) . .
C5 N1 C1 121.6(6) . .
C5 N1 H1N 119.2 . .
C1 N1 H1N 119.2 . .
C5 N2 C6 123.6(6) . .
C5 N2 H2N 118.2 . .
C6 N2 H2N 118.2 . .
C2 C1 N1 120.1(7) . .
C2 C1 H1 120.0 . .
N1 C1 H1 120.0 . .
C1 C2 C3 119.5(7) . .
C1 C2 H2 120.2 . .
C3 C2 H2 120.2 . .
C4 C3 C2 121.0(8) . .
C4 C3 H3 119.5 . .
C2 C3 H3 119.5 . .
C3 C4 C5 118.5(8) . .
C3 C4 H4 120.8 . .
C5 C4 H4 120.8 . .
N2 C5 N1 117.9(6) . .
N2 C5 C4 122.7(7) . .
N1 C5 C4 119.4(7) . .
N2 C6 C7 112.1(6) . .
N2 C6 H6A 109.2 . .
C7 C6 H6A 109.2 . .
N2 C6 H6B 109.2 . .
C7 C6 H6B 109.2 . .
H6A C6 H6B 107.9 . .
C8 C7 C9 118.4(6) . 3_665
C8 C7 C6 121.2(7) . .
C9 C7 C6 120.5(7) 3_665 .
C7 C8 C9 121.3(7) . .
C7 C8 H8 119.3 . .
C9 C8 H8 119.3 . .
C7 C9 C8 120.3(7) 3_665 .
C7 C9 H9 119.8 3_665 .
C8 C9 H9 119.8 . .

loop_
_geom_bond_atom_site_label_1
_geom_bond_atom_site_label_2
_geom_bond_distance
_geom_bond_site_symmetry_2
Cl1 O1 1.371(7) .
Cl1 O4 1.413(6) .
Cl1 O3 1.428(6) .
Cl1 O2 1.435(7) .
N1 C5 1.346(8) .
N1 C1 1.381(8) .
N1 H1N 0.8600 .
N2 C5 1.345(8) .
N2 C6 1.436(9) .
N2 H2N 0.8600 .
C1 C2 1.330(10) .
C1 H1 0.9300 .
C2 C3 1.393(11) .
C2 H2 0.9300 .
C3 C4 1.372(10) .
C3 H3 0.9300 .
C4 C5 1.394(10) .
C4 H4 0.9300 .
C6 C7 1.511(9) .
C6 H6A 0.9700 .
C6 H6B 0.9700 .
C7 C8 1.371(10) .
C7 C9 1.380(10) 3_665
C8 C9 1.386(9) .
C8 H8 0.9300 .
C9 C7 1.380(10) 3_665
C9 H9 0.9300 .

loop_
_geom_hbond_atom_site_label_D
_geom_hbond_atom_site_label_H
_geom_hbond_atom_site_label_A
_geom_hbond_distance_DH
_geom_hbond_distance_HA
_geom_hbond_distance_DA
_geom_hbond_angle_DHA
_geom_hbond_site_symmetry_A
N1 H1N O4 0.86 2.08 2.921(9) 165.2 1_455
N2 H2N O3 0.86 2.19 3.033(9) 166.7 2_745

loop_
_geom_torsion_atom_site_label_1
_geom_torsion_atom_site_label_2
_geom_torsion_atom_site_label_3
_geom_torsion_atom_site_label_4
_geom_torsion
_geom_torsion_site_symmetry_1
_geom_torsion_site_symmetry_4
C5 N1 C1 C2 -0.3(11) . .
N1 C1 C2 C3 0.7(12) . .
C1 C2 C3 C4 -1.1(13) . .
C2 C3 C4 C5 1.0(12) . .
C6 N2 C5 N1 -1.4(10) . .
C6 N2 C5 C4 177.2(7) . .
C1 N1 C5 N2 178.9(6) . .
C1 N1 C5 C4 0.3(10) . .
C3 C4 C5 N2 -179.2(7) . .
C3 C4 C5 N1 -0.6(11) . .
C5 N2 C6 C7 -178.4(6) . .
N2 C6 C7 C8 115.7(8) . .
N2 C6 C7 C9 -65.8(9) . 3_665
C9 C7 C8 C9 -1.2(13) 3_665 .
C6 C7 C8 C9 177.3(7) . .
C7 C8 C9 C7 1.2(13) . 3_665
